data_2217402
loop_
_publ_author_name
'Wei, Fang'
'Wen-Ju Wang'
'Xiang-Jun Jin'
'Ze-Min Mei'
'Xiao-Ping Li'

_publ_section_title
<i>catena</i>-Poly[[(dipyrido[3,2-<i>a</i>:2',3'-<i>c</i>]phenazine)cobalt(II)]-\m-biphenyl-2,2'-dicarboxylato]
_journal_coeditor_code AT2538
_journal_issue 2
_journal_name_full 'Acta Crystallographica Section E'
_journal_page_first m379
_journal_page_last m379
_journal_paper_doi 10.1107/S1600536808001827
_journal_volume 64
_journal_year 2008
_chemical_formula_iupac '[Co (C14 H8 O4) (C18 H10 N4)]'
_chemical_formula_moiety 'C32 H18 Co N4 O4'
_chemical_formula_sum 'C32 H18 Co N4 O4'
_chemical_formula_weight 581.43
_chemical_name_systematic
;
catena-Poly[[(dipyrido[3,2-a:2',3'-c]phenazine)cobalt(II)]-\m-biphenyl-2,2'-
dicarboxylato]
;
_space_group_IT_number 14
_symmetry_cell_setting monoclinic
_symmetry_space_group_name_Hall '-P 2ybc'
_symmetry_space_group_name_H-M 'P 1 21/c 1'
_atom_sites_solution_hydrogens geom
_atom_sites_solution_primary direct
_atom_sites_solution_secondary difmap
_audit_creation_method SHELXL-97
_cell_angle_alpha 90.00
_cell_angle_beta 102.31
_cell_angle_gamma 90.00
_cell_formula_units_Z 4
_cell_length_a 9.311(4)
_cell_length_b 12.521(5)
_cell_length_c 21.831(10)
_cell_measurement_reflns_used 2096
_cell_measurement_temperature 293(2)
_cell_measurement_theta_max 26.03
_cell_measurement_theta_min 2.3
_cell_volume 2486.6(19)
_computing_cell_refinement 'SAINT (Bruker, 2002)'
_computing_data_collection 'APEX2 (Bruker, 2006)'
_computing_data_reduction 'SAINT (Bruker, 2002)'
_computing_molecular_graphics 'SHELXTL-Plus (Sheldrick, 2008)'
_computing_publication_material 'SHELXTL-Plus (Sheldrick, 2008)'
_computing_structure_refinement 'SHELXL97 (Sheldrick, 2008)'
_computing_structure_solution 'SHELXS97 (Sheldrick, 2008)'
_diffrn_ambient_temperature 292(2)
_diffrn_detector_area_resol_mean 0
_diffrn_measured_fraction_theta_full 0.986
_diffrn_measured_fraction_theta_max 0.986
_diffrn_measurement_device_type 'Bruker APEXII'
_diffrn_measurement_method 'not measured'
_diffrn_radiation_monochromator graphite
_diffrn_radiation_source 'fine-focus sealed tube'
_diffrn_radiation_type MoK\a
_diffrn_radiation_wavelength 0.71073
_diffrn_reflns_av_R_equivalents 0.0851
_diffrn_reflns_av_sigmaI/netI 0.1771
_diffrn_reflns_limit_h_max 11
_diffrn_reflns_limit_h_min -9
_diffrn_reflns_limit_k_max 15
_diffrn_reflns_limit_k_min -15
_diffrn_reflns_limit_l_max 18
_diffrn_reflns_limit_l_min -27
_diffrn_reflns_number 13141
_diffrn_reflns_theta_full 26.23
_diffrn_reflns_theta_max 26.23
_diffrn_reflns_theta_min 1.89
_diffrn_standards_decay_% 0
_diffrn_standards_interval_count 0
_diffrn_standards_interval_time 0
_diffrn_standards_number 0
_exptl_absorpt_coefficient_mu 0.740
_exptl_absorpt_correction_T_max 0.951
_exptl_absorpt_correction_T_min 0.904
_exptl_absorpt_correction_type multi-scan
_exptl_absorpt_process_details '(SADABS; Bruker, 2002)'
_exptl_crystal_colour amethyst
_exptl_crystal_density_diffrn 1.553
_exptl_crystal_density_method 'not measured'
_exptl_crystal_description Block
_exptl_crystal_F_000 1188.0
_exptl_crystal_size_max 0.435
_exptl_crystal_size_mid 0.112
_exptl_crystal_size_min 0.07
_refine_diff_density_max 0.923
_refine_diff_density_min -0.297
_refine_ls_extinction_method none
_refine_ls_goodness_of_fit_ref 0.871
_refine_ls_hydrogen_treatment constr
_refine_ls_matrix_type full
_refine_ls_number_parameters 370
_refine_ls_number_reflns 5022
_refine_ls_number_restraints 0
_refine_ls_restrained_S_all 0.871
_refine_ls_R_factor_all 0.1515
_refine_ls_R_factor_gt 0.0482
_refine_ls_shift/su_max 0.001
_refine_ls_shift/su_mean 0.000
_refine_ls_structure_factor_coef Fsqd
_refine_ls_weighting_details 'calc w=1/[\s^2^(Fo^2^)+(0.002P)^2^] where P=(Fo^2^+2Fc^2^)/3'
_refine_ls_weighting_scheme calc
_refine_ls_wR_factor_gt 0.0731
_refine_ls_wR_factor_ref 0.0853
_reflns_number_gt 1796
_reflns_number_total 5022
_reflns_threshold_expression I>2\s(I)
_cod_data_source_file at2538.cif
_cod_data_source_block I
_cod_original_cell_volume 2486.5(19)
_cod_original_sg_symbol_H-M 'P 21/c'
_cod_database_code 2217402
_cod_database_fobs_code 2217402

loop_
_symmetry_equiv_pos_as_xyz
'x, y, z'
'-x, y+1/2, -z+1/2'
'-x, -y, -z'
'x, -y-1/2, z-1/2'

loop_
_atom_site_type_symbol
_atom_site_label
_atom_site_fract_x
_atom_site_fract_y
_atom_site_fract_z
_atom_site_U_iso_or_equiv
_atom_site_adp_type
_atom_site_calc_flag
_atom_site_refinement_flags
_atom_site_occupancy
Co Co1 0.02037(7) 0.27680(5) 0.19183(3) 0.0511(2) Uani d . 1
O O1 0.1414(3) 0.2191(3) 0.27808(13) 0.0644(10) Uani d . 1
O O2 -0.0977(3) 0.2343(2) 0.26292(13) 0.0526(9) Uani d . 1
N N2 0.0064(4) 0.1293(3) 0.14589(18) 0.0486(11) Uani d . 1
C C5 -0.3420(5) 0.1185(4) -0.0118(2) 0.0458(13) Uani d . 1
N N1 -0.1583(4) 0.3017(3) 0.11521(17) 0.0496(11) Uani d . 1
C C4 -0.3106(5) 0.2151(4) 0.0256(2) 0.0455(13) Uani d . 1
C C12 -0.2475(5) 0.0282(4) 0.0016(2) 0.0449(13) Uani d . 1
N N4 -0.4625(4) 0.1169(3) -0.05836(18) 0.0521(12) Uani d . 1
C C13 -0.1245(5) 0.0309(4) 0.0561(2) 0.0454(13) Uani d . 1
N N3 -0.2692(4) -0.0605(3) -0.03208(19) 0.0512(11) Uani d . 1
C C18 -0.1927(5) 0.2156(4) 0.0769(2) 0.0436(12) Uani d . 1
C C17 -0.1001(5) 0.1222(4) 0.0925(2) 0.0422(13) Uani d . 1
C C19 0.0254(5) 0.2107(4) 0.2984(2) 0.0457(13) Uani d . 1
C C6 -0.4883(5) 0.0253(5) -0.0920(2) 0.0519(14) Uani d . 1
C C20 0.0350(5) 0.1783(3) 0.3653(2) 0.0395(12) Uani d . 1
C C31 -0.2806(5) 0.0171(4) 0.3290(2) 0.0454(13) Uani d . 1
C C26 -0.2356(5) 0.1185(4) 0.3516(2) 0.0461(13) Uani d . 1
C C11 -0.3907(6) -0.0624(4) -0.0800(2) 0.0526(14) Uani d . 1
C C23 0.0737(5) 0.1393(4) 0.4925(2) 0.0661(16) Uani d . 1
H H23A 0.0846 0.1279 0.5354 0.079 Uiso calc R 1
C C21 0.1700(5) 0.1932(3) 0.4056(2) 0.0498(14) Uani d . 1
H H21A 0.2490 0.2170 0.3894 0.060 Uiso calc R 1
C C3 -0.3955(5) 0.3080(4) 0.0141(2) 0.0569(15) Uani d . 1
H H3B -0.4744 0.3108 -0.0201 0.068 Uiso calc R 1
C C25 -0.0827(5) 0.1402(4) 0.3883(2) 0.0454(13) Uani d . 1
C C24 -0.0610(5) 0.1215(4) 0.4522(2) 0.0587(15) Uani d . 1
H H24A -0.1390 0.0963 0.4686 0.070 Uiso calc R 1
C C30 -0.4302(6) -0.0057(4) 0.3079(2) 0.0628(16) Uani d . 1
H H30A -0.4597 -0.0743 0.2944 0.075 Uiso calc R 1
C C7 -0.6179(5) 0.0173(4) -0.1408(2) 0.0602(16) Uani d . 1
H H7A -0.6833 0.0743 -0.1490 0.072 Uiso calc R 1
C C14 -0.0337(5) -0.0574(4) 0.0756(2) 0.0569(15) Uani d . 1
H H14A -0.0458 -0.1199 0.0520 0.068 Uiso calc R 1
C C27 -0.3441(6) 0.1970(4) 0.3493(2) 0.0624(15) Uani d . 1
H H27A -0.3163 0.2656 0.3634 0.075 Uiso calc R 1
C C2 -0.3632(5) 0.3954(4) 0.0528(2) 0.0692(17) Uani d . 1
H H2B -0.4201 0.4570 0.0460 0.083 Uiso calc R 1
C C16 0.0876(5) 0.0434(5) 0.1629(2) 0.0578(15) Uani d . 1
H H16A 0.1594 0.0471 0.1997 0.069 Uiso calc R 1
C C1 -0.2411(5) 0.3880(4) 0.1032(2) 0.0574(15) Uani d . 1
H H1B -0.2174 0.4469 0.1294 0.069 Uiso calc R 1
C C10 -0.4203(6) -0.1538(4) -0.1182(3) 0.0649(16) Uani d . 1
H H10A -0.3551 -0.2110 -0.1123 0.078 Uiso calc R 1
C C15 0.0737(5) -0.0517(4) 0.1299(3) 0.0635(16) Uani d . 1
H H15A 0.1344 -0.1097 0.1438 0.076 Uiso calc R 1
C C22 0.1907(5) 0.1739(4) 0.4688(2) 0.0571(15) Uani d . 1
H H22A 0.2823 0.1840 0.4951 0.069 Uiso calc R 1
C C29 -0.5345(6) 0.0734(5) 0.3071(2) 0.0678(16) Uani d . 1
H H29A -0.6337 0.0578 0.2932 0.081 Uiso calc R 1
C C28 -0.4916(6) 0.1750(5) 0.3267(2) 0.0697(17) Uani d . 1
H H28A -0.5613 0.2287 0.3248 0.084 Uiso calc R 1
C C8 -0.6444(6) -0.0731(5) -0.1747(2) 0.0716(18) Uani d . 1
H H8A -0.7299 -0.0790 -0.2055 0.086 Uiso calc R 1
C C9 -0.5458(7) -0.1579(5) -0.1642(2) 0.0695(17) Uani d . 1
H H9A -0.5655 -0.2188 -0.1890 0.083 Uiso calc R 1
C C32 -0.1725(6) -0.0692(4) 0.3244(2) 0.0483(14) Uani d . 1
O O3 -0.1965(3) -0.1613(3) 0.34207(15) 0.0616(10) Uani d . 1
O O4 -0.0650(3) -0.0519(2) 0.30026(15) 0.0594(10) Uani d . 1

loop_
_atom_site_aniso_label
_atom_site_aniso_U_11
_atom_site_aniso_U_22
_atom_site_aniso_U_33
_atom_site_aniso_U_12
_atom_site_aniso_U_13
_atom_site_aniso_U_23
Co1 0.0506(4) 0.0622(5) 0.0386(4) -0.0010(4) 0.0055(3) 0.0012(4)
O1 0.0366(19) 0.114(3) 0.044(2) 0.004(2) 0.0134(17) 0.015(2)
O2 0.0424(19) 0.076(2) 0.038(2) 0.0024(18) 0.0062(16) 0.0077(18)
N2 0.050(3) 0.051(3) 0.043(3) 0.000(2) 0.004(2) 0.005(2)
C5 0.039(3) 0.064(4) 0.036(3) -0.006(3) 0.013(3) 0.007(3)
N1 0.048(3) 0.059(3) 0.040(3) 0.005(2) 0.006(2) 0.000(2)
C4 0.036(3) 0.060(4) 0.040(3) -0.003(3) 0.006(2) 0.002(3)
C12 0.043(3) 0.056(4) 0.038(3) -0.008(3) 0.013(3) 0.004(3)
N4 0.046(3) 0.072(3) 0.039(3) -0.008(2) 0.009(2) 0.001(2)
C13 0.042(3) 0.054(4) 0.042(3) -0.003(3) 0.014(3) 0.006(3)
N3 0.051(3) 0.060(3) 0.045(3) -0.013(2) 0.015(2) -0.006(2)
C18 0.040(3) 0.056(4) 0.036(3) -0.005(3) 0.012(2) 0.001(3)
C17 0.039(3) 0.051(4) 0.039(3) -0.005(3) 0.014(3) 0.007(3)
C19 0.047(3) 0.046(3) 0.043(3) -0.002(3) 0.007(3) -0.005(3)
C6 0.051(4) 0.066(4) 0.040(4) -0.015(3) 0.014(3) -0.002(3)
C20 0.038(3) 0.047(3) 0.031(3) 0.001(3) 0.001(2) 0.000(2)
C31 0.039(3) 0.062(4) 0.035(3) -0.001(3) 0.008(3) 0.002(3)
C26 0.039(3) 0.066(4) 0.037(3) 0.003(3) 0.014(3) 0.009(3)
C11 0.060(4) 0.063(4) 0.041(4) -0.022(3) 0.025(3) -0.004(3)
C23 0.063(4) 0.097(5) 0.035(3) 0.011(4) 0.003(3) 0.007(3)
C21 0.049(3) 0.060(4) 0.041(3) -0.003(3) 0.012(3) -0.005(3)
C3 0.042(3) 0.072(4) 0.052(4) 0.004(3) 0.001(3) 0.004(3)
C25 0.040(3) 0.055(3) 0.041(3) 0.003(3) 0.005(3) 0.001(3)
C24 0.049(3) 0.084(4) 0.043(4) -0.005(3) 0.011(3) 0.004(3)
C30 0.056(4) 0.076(4) 0.056(4) -0.003(3) 0.010(3) 0.004(3)
C7 0.052(4) 0.084(5) 0.043(4) -0.016(3) 0.009(3) 0.004(3)
C14 0.053(3) 0.062(4) 0.060(4) -0.010(3) 0.022(3) -0.002(3)
C27 0.053(4) 0.069(4) 0.067(4) 0.003(3) 0.018(3) 0.002(3)
C2 0.066(4) 0.069(4) 0.065(4) -0.002(3) -0.003(3) -0.011(4)
C16 0.051(3) 0.072(4) 0.048(4) 0.005(3) 0.007(3) 0.008(4)
C1 0.058(4) 0.057(4) 0.055(4) 0.011(3) 0.009(3) -0.014(3)
C10 0.076(4) 0.068(4) 0.058(4) -0.015(3) 0.029(3) -0.010(3)
C15 0.062(4) 0.061(4) 0.068(4) 0.001(3) 0.016(3) 0.001(4)
C22 0.047(3) 0.074(4) 0.046(4) 0.002(3) -0.001(3) -0.002(3)
C29 0.037(3) 0.103(5) 0.062(4) -0.004(4) 0.006(3) 0.006(4)
C28 0.048(4) 0.091(5) 0.073(4) 0.011(4) 0.019(3) 0.007(4)
C8 0.074(5) 0.097(5) 0.044(4) -0.028(4) 0.011(3) 0.004(4)
C9 0.090(5) 0.079(5) 0.042(4) -0.034(4) 0.019(4) -0.016(3)
C32 0.052(4) 0.056(4) 0.032(3) -0.001(4) -0.002(3) -0.007(3)
O3 0.066(2) 0.057(2) 0.070(3) 0.004(2) 0.032(2) 0.006(2)
O4 0.050(2) 0.068(3) 0.063(2) 0.003(2) 0.019(2) 0.004(2)

loop_
_atom_type_symbol
_atom_type_description
_atom_type_scat_dispersion_real
_atom_type_scat_dispersion_imag
_atom_type_scat_source
C C 0.0033 0.0016 'International Tables Vol C Tables 4.2.6.8 and 6.1.1.4'
H H 0.0000 0.0000 'International Tables Vol C Tables 4.2.6.8 and 6.1.1.4'
N N 0.0061 0.0033 'International Tables Vol C Tables 4.2.6.8 and 6.1.1.4'
O O 0.0106 0.0060 'International Tables Vol C Tables 4.2.6.8 and 6.1.1.4'
Co Co 0.3494 0.9721 'International Tables Vol C Tables 4.2.6.8 and 6.1.1.4'

loop_
_geom_angle_atom_site_label_1
_geom_angle_atom_site_label_2
_geom_angle_atom_site_label_3
_geom_angle_site_symmetry_1
_geom_angle_site_symmetry_3
_geom_angle
_geom_angle_publ_flag
O3 Co1 N2 2 . 97.50(14) ?
O3 Co1 O1 2 . 97.66(12) ?
N2 Co1 O1 . . 95.31(15) y
O3 Co1 N1 2 . 102.12(13) ?
N2 Co1 N1 . . 78.05(16) y
O1 Co1 N1 . . 159.78(13) y
O3 Co1 O2 2 . 155.35(12) ?
N2 Co1 O2 . . 97.96(13) y
O1 Co1 O2 . . 61.86(10) y
N1 Co1 O2 . . 99.79(13) y
O3 Co1 O4 2 2 60.87(12) ?
N2 Co1 O4 . 2 153.61(14) ?
O1 Co1 O4 . 2 102.11(12) ?
N1 Co1 O4 . 2 91.27(14) ?
O2 Co1 O4 . 2 107.67(12) ?
O3 Co1 C19 2 . 127.04(14) ?
N2 Co1 C19 . . 98.21(15) ?
O1 Co1 C19 . . 30.71(11) ?
N1 Co1 C19 . . 130.56(15) ?
O2 Co1 C19 . . 31.16(11) ?
O4 Co1 C19 2 . 106.91(14) ?
O3 Co1 C32 2 2 30.54(13) ?
N2 Co1 C32 . 2 126.93(16) ?
O1 Co1 C32 . 2 100.54(13) ?
N1 Co1 C32 . 2 98.65(15) ?
O2 Co1 C32 . 2 134.08(15) ?
O4 Co1 C32 2 2 30.36(12) ?
C19 Co1 C32 . 2 120.29(15) ?
C19 O1 Co1 . . 90.5(3) ?
C19 O2 Co1 . . 87.9(3) ?
C16 N2 C17 . . 117.1(4) ?
C16 N2 Co1 . . 127.6(4) ?
C17 N2 Co1 . . 115.3(3) ?
N4 C5 C12 . . 121.5(5) ?
N4 C5 C4 . . 118.2(5) ?
C12 C5 C4 . . 120.3(5) ?
C1 N1 C18 . . 118.4(4) ?
C1 N1 Co1 . . 127.2(4) ?
C18 N1 Co1 . . 114.3(3) ?
C18 C4 C3 . . 117.4(5) ?
C18 C4 C5 . . 119.0(5) ?
C3 C4 C5 . . 123.5(4) ?
N3 C12 C5 . . 122.5(5) ?
N3 C12 C13 . . 118.1(5) ?
C5 C12 C13 . . 119.3(5) ?
C5 N4 C6 . . 116.5(4) ?
C17 C13 C14 . . 117.5(5) ?
C17 C13 C12 . . 119.3(5) ?
C14 C13 C12 . . 123.0(5) ?
C12 N3 C11 . . 116.3(4) ?
N1 C18 C4 . . 122.7(5) ?
N1 C18 C17 . . 116.4(4) ?
C4 C18 C17 . . 120.9(5) ?
N2 C17 C13 . . 123.1(5) ?
N2 C17 C18 . . 115.9(5) ?
C13 C17 C18 . . 121.0(5) ?
O1 C19 O2 . . 119.7(4) ?
O1 C19 C20 . . 119.3(4) ?
O2 C19 C20 . . 120.9(4) ?
O1 C19 Co1 . . 58.8(2) ?
O2 C19 Co1 . . 60.9(2) ?
C20 C19 Co1 . . 175.4(3) ?
N4 C6 C11 . . 121.6(5) ?
N4 C6 C7 . . 119.1(5) ?
C11 C6 C7 . . 119.3(5) ?
C25 C20 C21 . . 119.9(4) ?
C25 C20 C19 . . 124.0(4) ?
C21 C20 C19 . . 116.0(4) ?
C26 C31 C30 . . 120.3(5) ?
C26 C31 C32 . . 121.8(5) ?
C30 C31 C32 . . 117.9(5) ?
C31 C26 C27 . . 117.8(5) ?
C31 C26 C25 . . 122.2(5) ?
C27 C26 C25 . . 119.0(5) ?
N3 C11 C10 . . 119.5(6) ?
N3 C11 C6 . . 121.5(5) ?
C10 C11 C6 . . 119.0(5) ?
C22 C23 C24 . . 119.6(5) ?
C22 C23 H23A . . 120.2 ?
C24 C23 H23A . . 120.2 ?
C22 C21 C20 . . 121.8(5) ?
C22 C21 H21A . . 119.1 ?
C20 C21 H21A . . 119.1 ?
C2 C3 C4 . . 120.6(5) ?
C2 C3 H3B . . 119.7 ?
C4 C3 H3B . . 119.7 ?
C20 C25 C24 . . 117.8(4) ?
C20 C25 C26 . . 127.0(4) ?
C24 C25 C26 . . 115.1(4) ?
C25 C24 C23 . . 121.9(5) ?
C25 C24 H24A . . 119.0 ?
C23 C24 H24A . . 119.0 ?
C29 C30 C31 . . 120.3(5) ?
C29 C30 H30A . . 119.9 ?
C31 C30 H30A . . 119.9 ?
C8 C7 C6 . . 119.6(5) ?
C8 C7 H7A . . 120.2 ?
C6 C7 H7A . . 120.2 ?
C15 C14 C13 . . 120.0(5) ?
C15 C14 H14A . . 120.0 ?
C13 C14 H14A . . 120.0 ?
C28 C27 C26 . . 121.7(5) ?
C28 C27 H27A . . 119.2 ?
C26 C27 H27A . . 119.2 ?
C3 C2 C1 . . 117.6(5) ?
C3 C2 H2B . . 121.2 ?
C1 C2 H2B . . 121.2 ?
N2 C16 C15 . . 124.8(5) ?
N2 C16 H16A . . 117.6 ?
C15 C16 H16A . . 117.6 ?
N1 C1 C2 . . 123.3(5) ?
N1 C1 H1B . . 118.3 ?
C2 C1 H1B . . 118.3 ?
C9 C10 C11 . . 119.5(5) ?
C9 C10 H10A . . 120.2 ?
C11 C10 H10A . . 120.2 ?
C14 C15 C16 . . 117.5(5) ?
C14 C15 H15A . . 121.2 ?
C16 C15 H15A . . 121.2 ?
C23 C22 C21 . . 118.9(4) ?
C23 C22 H22A . . 120.6 ?
C21 C22 H22A . . 120.6 ?
C28 C29 C30 . . 120.1(5) ?
C28 C29 H29A . . 119.9 ?
C30 C29 H29A . . 119.9 ?
C29 C28 C27 . . 119.7(5) ?
C29 C28 H28A . . 120.1 ?
C27 C28 H28A . . 120.1 ?
C7 C8 C9 . . 121.0(6) ?
C7 C8 H8A . . 119.5 ?
C9 C8 H8A . . 119.5 ?
C10 C9 C8 . . 121.5(6) ?
C10 C9 H9A . . 119.2 ?
C8 C9 H9A . . 119.2 ?
O4 C32 O3 . . 120.2(5) ?
O4 C32 C31 . . 121.1(5) ?
O3 C32 C31 . . 118.6(5) ?
O4 C32 Co1 . 2_545 62.4(3) ?
O3 C32 Co1 . 2_545 57.9(3) ?
C31 C32 Co1 . 2_545 172.7(3) ?
C32 O3 Co1 . 2_545 91.6(3) ?
C32 O4 Co1 . 2_545 87.3(3) ?

loop_
_geom_bond_atom_site_label_1
_geom_bond_atom_site_label_2
_geom_bond_site_symmetry_2
_geom_bond_distance
_geom_bond_publ_flag
Co1 O3 2 2.087(3) y
Co1 N2 . 2.093(4) y
Co1 O1 . 2.105(3) y
Co1 N1 . 2.115(4) y
Co1 O2 . 2.151(3) y
Co1 O4 2 2.185(3) y
Co1 C19 . 2.460(5) ?
Co1 C32 2 2.463(6) ?
O1 C19 . 1.256(4) ?
O2 C19 . 1.274(4) ?
N2 C16 . 1.322(5) ?
N2 C17 . 1.363(5) ?
C5 N4 . 1.344(5) ?
C5 C12 . 1.424(6) ?
C5 C4 . 1.454(6) ?
N1 C1 . 1.322(5) ?
N1 C18 . 1.360(5) ?
C4 C18 . 1.391(5) ?
C4 C3 . 1.398(5) ?
C12 N3 . 1.323(5) ?
C12 C13 . 1.465(5) ?
N4 C6 . 1.355(5) ?
C13 C17 . 1.384(6) ?
C13 C14 . 1.402(6) ?
N3 C11 . 1.367(5) ?
C18 C17 . 1.450(6) ?
C19 C20 . 1.501(6) ?
C6 C11 . 1.414(6) ?
C6 C7 . 1.432(6) ?
C20 C25 . 1.384(5) ?
C20 C21 . 1.385(5) ?
C31 C26 . 1.394(6) ?
C31 C30 . 1.400(5) ?
C31 C32 . 1.494(6) ?
C26 C27 . 1.403(5) ?
C26 C25 . 1.502(5) ?
C11 C10 . 1.409(6) ?
C23 C22 . 1.372(5) ?
C23 C24 . 1.388(5) ?
C23 H23A . 0.9300 ?
C21 C22 . 1.374(5) ?
C21 H21A . 0.9300 ?
C3 C2 . 1.376(5) ?
C3 H3B . 0.9300 ?
C25 C24 . 1.386(5) ?
C24 H24A . 0.9300 ?
C30 C29 . 1.384(6) ?
C30 H30A . 0.9300 ?
C7 C8 . 1.346(6) ?
C7 H7A . 0.9300 ?
C14 C15 . 1.381(6) ?
C14 H14A . 0.9300 ?
C27 C28 . 1.384(6) ?
C27 H27A . 0.9300 ?
C2 C1 . 1.406(5) ?
C2 H2B . 0.9300 ?
C16 C15 . 1.383(5) ?
C16 H16A . 0.9300 ?
C1 H1B . 0.9300 ?
C10 C9 . 1.369(6) ?
C10 H10A . 0.9300 ?
C15 H15A . 0.9300 ?
C22 H22A . 0.9300 ?
C29 C28 . 1.374(6) ?
C29 H29A . 0.9300 ?
C28 H28A . 0.9300 ?
C8 C9 . 1.390(6) ?
C8 H8A . 0.9300 ?
C9 H9A . 0.9300 ?
C32 O4 . 1.246(5) ?
C32 O3 . 1.252(5) ?
C32 Co1 2_545 2.463(6) ?
O3 Co1 2_545 2.087(3) ?
O4 Co1 2_545 2.185(3) ?
